data_4336652
loop_
_publ_author_name
'Andrew M. Mowson'
'Tu N. Nguyen'
'Khalil A. Abboud'
'George Christou'

_publ_section_title
;
 Dimeric and Tetrameric Supramolecular Aggregates of Single-Molecule
 Magnets via Carboxylate Substitution
;
_journal_name_full 'Inorganic Chemistry'
_journal_page_first 12320
_journal_page_last 12322
_journal_paper_doi 10.1021/ic402155h
_journal_volume 52
_journal_year 2013
_chemical_formula_sum 'C200 H199 Cl4 Mn12 N24 O56'
_chemical_formula_weight 4635.91
_chemical_name_systematic
; 
 ? 
;
_space_group_IT_number 18
_symmetry_cell_setting orthorhombic
_symmetry_space_group_name_Hall 'P 2 2ab'
_symmetry_space_group_name_H-M 'P 21 21 2'
_atom_sites_solution_hydrogens geom
_atom_sites_solution_primary direct
_atom_sites_solution_secondary difmap
_audit_creation_method SHELXL-97
_cell_angle_alpha 90.00
_cell_angle_beta 90.00
_cell_angle_gamma 90.00
_cell_formula_units_Z 2
_cell_length_a 21.2540(3)
_cell_length_b 29.8262(4)
_cell_length_c 18.3767(2)
_cell_measurement_reflns_used 9196
_cell_measurement_temperature 100(2)
_cell_measurement_theta_max 28.0
_cell_measurement_theta_min 2.0
_cell_volume 11649.5(3)
_computing_cell_refinement 'Bruker APEX2'
_computing_data_collection 'Bruker APEX2 (Bruker, 2008)'
_computing_data_reduction 'Bruker SAINT (Bruker, 2008)'
_computing_molecular_graphics 'Bruker SHELXTL'
_computing_publication_material 'Bruker SHELXTL'
_computing_structure_refinement 'Bruker SHELXTL'
_computing_structure_solution 'Bruker SHELXTL (Bruker, 2008)'
_diffrn_ambient_temperature 100(2)
_diffrn_measured_fraction_theta_full 0.999
_diffrn_measured_fraction_theta_max 0.999
_diffrn_measurement_device_type 'Bruker APEX-II DUO'
_diffrn_measurement_method 'phi and omega scans'
_diffrn_radiation_monochromator 'multilayer mirror'
_diffrn_radiation_source 'I\mS microsource'
_diffrn_radiation_type CuK\a
_diffrn_radiation_wavelength 1.54178
_diffrn_reflns_av_R_equivalents 0.0367
_diffrn_reflns_av_sigmaI/netI 0.0363
_diffrn_reflns_limit_h_max 25
_diffrn_reflns_limit_h_min -25
_diffrn_reflns_limit_k_max 30
_diffrn_reflns_limit_k_min -35
_diffrn_reflns_limit_l_max 22
_diffrn_reflns_limit_l_min -19
_diffrn_reflns_number 94344
_diffrn_reflns_theta_full 68.00
_diffrn_reflns_theta_max 68.00
_diffrn_reflns_theta_min 2.55
_diffrn_standards_interval_count 0
_diffrn_standards_interval_time 0
_diffrn_standards_number 0
_exptl_absorpt_coefficient_mu 6.171
_exptl_absorpt_correction_T_max 0.8813
_exptl_absorpt_correction_T_min 0.3776
_exptl_absorpt_correction_type integration
_exptl_absorpt_process_details 'Bruker SADABS'
_exptl_crystal_colour brown
_exptl_crystal_density_diffrn 1.322
_exptl_crystal_density_meas 0
_exptl_crystal_description diamonds
_exptl_crystal_F_000 4766
_exptl_crystal_size_max 0.20
_exptl_crystal_size_mid 0.12
_exptl_crystal_size_min 0.02
_refine_diff_density_max 0.246
_refine_diff_density_min -0.365
_refine_diff_density_rms 0.045
_refine_ls_abs_structure_details 'Flack H D (1983), Acta Cryst. A39, 876-881'
_refine_ls_abs_structure_Flack 0.033(3)
_refine_ls_extinction_method none
_refine_ls_goodness_of_fit_ref 0.939
_refine_ls_hydrogen_treatment constr
_refine_ls_matrix_type full
_refine_ls_number_parameters 829
_refine_ls_number_reflns 20685
_refine_ls_number_restraints 0
_refine_ls_restrained_S_all 0.939
_refine_ls_R_factor_all 0.0507
_refine_ls_R_factor_gt 0.0428
_refine_ls_shift/su_max 0.001
_refine_ls_shift/su_mean 0.000
_refine_ls_structure_factor_coef Fsqd
_refine_ls_weighting_details 'calc w=1/[\s^2^(Fo^2^)+(0.1000P)^2^+0.0000P] where P=(Fo^2^+2Fc^2^)/3'
_refine_ls_weighting_scheme calc
_refine_ls_wR_factor_gt 0.1271
_refine_ls_wR_factor_ref 0.1325
_reflns_number_gt 17508
_reflns_number_total 20685
_reflns_threshold_expression I>2\s(I)
_cod_data_source_file ic402155h_si_002_1.cif
_cod_data_source_block mows5
_cod_database_code 4336652

loop_
_symmetry_equiv_pos_as_xyz
'x, y, z'
'-x, -y, z'
'-x+1/2, y+1/2, -z'
'x+1/2, -y+1/2, -z'

loop_
_atom_site_label
_atom_site_type_symbol
_atom_site_fract_x
_atom_site_fract_y
_atom_site_fract_z
_atom_site_U_iso_or_equiv
_atom_site_adp_type
_atom_site_occupancy
_atom_site_symmetry_multiplicity
_atom_site_calc_flag
_atom_site_refinement_flags
Mn1 Mn 0.77840(3) 0.073555(17) 0.33190(3) 0.03797(12) Uani 1 1 d .
Mn2 Mn 0.66476(3) 0.11008(2) 0.23488(3) 0.04911(16) Uani 1 1 d .
Mn3 Mn 0.71989(3) 0.01118(2) 0.20795(3) 0.05498(18) Uani 1 1 d .
Mn4 Mn 0.39346(3) 0.196563(17) 0.54871(3) 0.03825(13) Uani 1 1 d .
Mn5 Mn 0.33006(3) 0.119700(18) 0.64633(3) 0.04476(14) Uani 1 1 d .
Mn6 Mn 0.47561(3) 0.145805(17) 0.67040(3) 0.04144(14) Uani 1 1 d .
O1 O 0.40360(12) 0.14759(7) 0.61140(13) 0.0433(6) Uani 1 1 d .
O2 O 0.71118(12) 0.06128(9) 0.26972(13) 0.0488(6) Uani 1 1 d .
O3 O 0.75003(11) 0.15011(8) 0.23838(13) 0.0437(5) Uani 1 1 d .
O4 O 0.71298(13) 0.05615(9) 0.11537(13) 0.0508(6) Uani 1 1 d .
O5 O 0.84170(12) 0.04636(8) 0.25024(13) 0.0435(6) Uani 1 1 d .
O6 O 0.28559(12) 0.18456(8) 0.64452(13) 0.0476(6) Uani 1 1 d .
O7 O 0.41392(14) 0.14662(9) 0.76369(14) 0.0547(7) Uani 1 1 d .
O8 O 0.44965(11) 0.23699(7) 0.62549(13) 0.0420(6) Uani 1 1 d .
O9 O 0.71050(11) 0.10594(9) 0.40762(12) 0.0450(6) Uani 1 1 d .
O10 O 0.63605(12) 0.13039(11) 0.32924(14) 0.0591(7) Uani 1 1 d .
O11 O 0.77218(13) 0.01831(8) 0.38682(13) 0.0476(6) Uani 1 1 d .
O12 O 0.73173(15) -0.03109(9) 0.30684(14) 0.0587(8) Uani 1 1 d .
O13 O 0.58503(13) 0.05962(16) 0.22084(15) 0.0811(12) Uani 1 1 d .
O14 O 0.63457(18) -0.00579(14) 0.2047(2) 0.0772(10) Uani 1 1 d .
O15 O 0.33962(12) 0.15223(7) 0.47498(13) 0.0431(6) Uani 1 1 d .
O16 O 0.29755(12) 0.10134(8) 0.55294(14) 0.0482(6) Uani 1 1 d .
O17 O 0.46747(11) 0.18508(8) 0.49050(13) 0.0431(5) Uani 1 1 d .
O18 O 0.53119(11) 0.14869(8) 0.56929(12) 0.0400(5) Uani 1 1 d .
O19 O 0.38600(13) 0.05527(8) 0.65230(15) 0.0495(6) Uani 1 1 d .
O20 O 0.48343(13) 0.08180(8) 0.67300(14) 0.0506(6) Uani 1 1 d .
N1 N 0.85315(13) 0.09604(9) 0.38945(16) 0.0384(6) Uani 1 1 d .
N2 N 0.79034(13) 0.13462(9) 0.28794(15) 0.0361(6) Uani 1 1 d .
N3 N 0.62324(15) 0.16058(13) 0.18161(17) 0.0546(8) Uani 1 1 d .
N4 N 0.68402(15) 0.09436(12) 0.13161(16) 0.0500(8) Uani 1 1 d .
N5 N 0.7455(2) -0.03871(11) 0.13802(17) 0.0629(11) Uani 1 1 d .
N6 N 0.81280(16) 0.01783(10) 0.20716(16) 0.0482(7) Uani 1 1 d .
N7 N 0.36950(14) 0.25351(10) 0.49399(16) 0.0426(7) Uani 1 1 d .
N8 N 0.31129(14) 0.21198(9) 0.59604(16) 0.0414(7) Uani 1 1 d .
N9 N 0.25607(17) 0.09385(11) 0.70093(19) 0.0564(9) Uani 1 1 d .
N10 N 0.35746(17) 0.12946(10) 0.74924(17) 0.0503(8) Uani 1 1 d .
N11 N 0.54946(16) 0.15446(10) 0.73821(16) 0.0476(7) Uani 1 1 d .
N12 N 0.48363(14) 0.21239(9) 0.66978(16) 0.0424(7) Uani 1 1 d .
C1 C 0.88205(17) 0.07485(12) 0.44349(19) 0.0441(8) Uani 1 1 d .
H1A H 0.8661 0.0467 0.4589 0.053 Uiso 1 1 calc R
C2 C 0.93358(19) 0.09182(13) 0.4778(2) 0.0521(9) Uani 1 1 d .
H2A H 0.9534 0.0756 0.5160 0.062 Uiso 1 1 calc R
C3 C 0.95660(18) 0.13312(13) 0.4561(2) 0.0517(9) Uani 1 1 d .
H3A H 0.9920 0.1459 0.4801 0.062 Uiso 1 1 calc R
C4 C 0.92788(16) 0.15582(12) 0.3994(2) 0.0429(8) Uani 1 1 d .
H4A H 0.9437 0.1840 0.3835 0.051 Uiso 1 1 calc R
C5 C 0.87549(16) 0.13674(11) 0.36600(18) 0.0370(7) Uani 1 1 d .
C6 C 0.83926(16) 0.15743(11) 0.30727(18) 0.0377(7) Uani 1 1 d .
C7 C 0.85624(18) 0.20121(12) 0.2730(2) 0.0457(8) Uani 1 1 d .
H7A H 0.8256 0.2084 0.2349 0.069 Uiso 1 1 calc R
H7B H 0.8983 0.1991 0.2515 0.069 Uiso 1 1 calc R
H7C H 0.8559 0.2248 0.3100 0.069 Uiso 1 1 calc R
C11 C 0.5899(2) 0.19416(17) 0.2126(3) 0.0650(12) Uani 1 1 d .
H11A H 0.5828 0.1940 0.2636 0.078 Uiso 1 1 calc R
C12 C 0.5652(2) 0.23009(19) 0.1693(3) 0.0790(14) Uani 1 1 d .
H12A H 0.5419 0.2535 0.1916 0.095 Uiso 1 1 calc R
C13 C 0.5752(3) 0.2305(2) 0.0972(3) 0.0783(15) Uani 1 1 d .
H13A H 0.5586 0.2539 0.0679 0.094 Uiso 1 1 calc R
C14 C 0.6105(2) 0.19591(19) 0.0657(2) 0.0732(13) Uani 1 1 d .
H14A H 0.6194 0.1962 0.0150 0.088 Uiso 1 1 calc R
C15 C 0.63249(18) 0.16117(16) 0.1092(2) 0.054(1) Uani 1 1 d .
C16 C 0.6672(2) 0.12281(15) 0.0812(2) 0.0556(10) Uani 1 1 d .
C17 C 0.6826(2) 0.11590(16) 0.0028(2) 0.0640(11) Uani 1 1 d .
H17A H 0.7080 0.0887 -0.0026 0.096 Uiso 1 1 calc R
H17B H 0.7063 0.1417 -0.0154 0.096 Uiso 1 1 calc R
H17C H 0.6435 0.1127 -0.0251 0.096 Uiso 1 1 calc R
C21 C 0.7055(4) -0.06935(16) 0.1072(2) 0.097(2) Uani 1 1 d .
H21A H 0.6620 -0.0697 0.1192 0.116 Uiso 1 1 calc R
C22 C 0.7306(6) -0.10012(17) 0.0576(3) 0.130(4) Uani 1 1 d .
H22A H 0.7036 -0.1221 0.0370 0.156 Uiso 1 1 calc R
C23 C 0.7945(5) -0.0996(2) 0.0371(4) 0.110(3) Uani 1 1 d .
H23A H 0.8106 -0.1194 0.0011 0.132 Uiso 1 1 calc R
C24 C 0.8312(4) -0.06992(15) 0.0708(2) 0.0886(18) Uani 1 1 d .
H24A H 0.8750 -0.0695 0.0609 0.106 Uiso 1 1 calc R
C25 C 0.8051(3) -0.03858(13) 0.1219(2) 0.0643(13) Uani 1 1 d .
C26 C 0.8466(2) -0.00718(12) 0.1603(2) 0.0598(11) Uani 1 1 d .
C31 C 0.40343(19) 0.27219(12) 0.4401(2) 0.0463(8) Uani 1 1 d .
H31A H 0.4409 0.2582 0.4236 0.056 Uiso 1 1 calc R
C32 C 0.3834(2) 0.31207(13) 0.4088(2) 0.0541(10) Uani 1 1 d .
H32A H 0.4058 0.3245 0.3689 0.065 Uiso 1 1 calc R
C33 C 0.3316(2) 0.33327(13) 0.4354(3) 0.0591(11) Uani 1 1 d .
H33A H 0.3191 0.3613 0.4157 0.071 Uiso 1 1 calc R
C34 C 0.29793(19) 0.31436(12) 0.4899(2) 0.0517(10) Uani 1 1 d .
H34A H 0.2612 0.3287 0.5078 0.062 Uiso 1 1 calc R
C35 C 0.31746(16) 0.27374(12) 0.5195(2) 0.0425(8) Uani 1 1 d .
C36 C 0.28389(18) 0.24970(12) 0.5768(2) 0.0441(8) Uani 1 1 d .
C37 C 0.22315(18) 0.26515(13) 0.6083(2) 0.0506(9) Uani 1 1 d .
H37A H 0.2095 0.2441 0.6461 0.076 Uiso 1 1 calc R
H37B H 0.1912 0.2665 0.5698 0.076 Uiso 1 1 calc R
H37C H 0.2287 0.2950 0.6296 0.076 Uiso 1 1 calc R
C41 C 0.2063(2) 0.07332(16) 0.6733(3) 0.0723(13) Uani 1 1 d .
H41A H 0.2043 0.0694 0.6220 0.087 Uiso 1 1 calc R
C42 C 0.1557(3) 0.0568(2) 0.7162(4) 0.0945(18) Uani 1 1 d .
H42A H 0.1209 0.0415 0.6952 0.113 Uiso 1 1 calc R
C43 C 0.1601(3) 0.0644(2) 0.7906(4) 0.098(2) Uani 1 1 d .
H43A H 0.1265 0.0553 0.8214 0.118 Uiso 1 1 calc R
C44 C 0.2119(3) 0.08467(18) 0.8205(3) 0.0883(18) Uani 1 1 d .
H44A H 0.2142 0.0890 0.8716 0.106 Uiso 1 1 calc R
C45 C 0.2613(2) 0.09908(14) 0.7760(3) 0.0661(12) Uani 1 1 d .
C46 C 0.3194(2) 0.11842(14) 0.8005(2) 0.0600(11) Uani 1 1 d .
C47 C 0.3360(3) 0.1236(2) 0.8811(3) 0.0936(18) Uani 1 1 d .
H47A H 0.3774 0.1378 0.8856 0.140 Uiso 1 1 calc R
H47B H 0.3370 0.0940 0.9042 0.140 Uiso 1 1 calc R
H47C H 0.3043 0.1423 0.9050 0.140 Uiso 1 1 calc R
C51 C 0.5835(2) 0.12127(13) 0.7705(2) 0.054(1) Uani 1 1 d .
H51A H 0.5734 0.0908 0.7609 0.065 Uiso 1 1 calc R
C52 C 0.6325(2) 0.13136(16) 0.8169(2) 0.0646(12) Uani 1 1 d .
H52A H 0.6569 0.1079 0.8376 0.078 Uiso 1 1 calc R
C53 C 0.6461(2) 0.17493(16) 0.8332(2) 0.0648(12) Uani 1 1 d .
H53A H 0.6789 0.1821 0.8663 0.078 Uiso 1 1 calc R
C54 C 0.6111(2) 0.20845(15) 0.8009(2) 0.0602(11) Uani 1 1 d .
H54A H 0.6195 0.2390 0.8123 0.072 Uiso 1 1 calc R
C55 C 0.5643(2) 0.19779(13) 0.75227(19) 0.0504(9) Uani 1 1 d .
C56 C 0.52655(18) 0.23025(11) 0.71142(19) 0.0440(8) Uani 1 1 d .
C57 C 0.5397(2) 0.27998(13) 0.7125(3) 0.0611(11) Uani 1 1 d .
H57A H 0.5095 0.2954 0.6808 0.092 Uiso 1 1 calc R
H57B H 0.5825 0.2855 0.6950 0.092 Uiso 1 1 calc R
H57C H 0.5355 0.2913 0.7623 0.092 Uiso 1 1 calc R
C58 C 0.9141(2) -0.00438(16) 0.1518(3) 0.0695(13) Uani 1 1 d .
H58A H 0.9308 0.0188 0.1844 0.104 Uiso 1 1 calc R
H58B H 0.9242 0.0034 0.1013 0.104 Uiso 1 1 calc R
H58C H 0.9331 -0.0334 0.1640 0.104 Uiso 1 1 calc R
C61 C 0.65767(17) 0.12270(14) 0.39296(19) 0.0464(8) Uani 1 1 d .
C62 C 0.61486(17) 0.13413(12) 0.45514(19) 0.0445(8) Uani 1 1 d .
H62A H 0.6273 0.1258 0.5029 0.053 Uiso 1 1 calc R
C63 C 0.56067(17) 0.15516(12) 0.4466(2) 0.0439(8) Uani 1 1 d .
H63A H 0.5493 0.1656 0.3995 0.053 Uiso 1 1 calc R
C64 C 0.51727(17) 0.16299(11) 0.50771(19) 0.0404(8) Uani 1 1 d .
C71 C 0.7477(2) -0.01981(12) 0.3686(2) 0.0502(9) Uani 1 1 d .
C72 C 0.7383(2) -0.05069(13) 0.4313(2) 0.0546(10) Uani 1 1 d .
H72A H 0.7553 -0.0426 0.4773 0.065 Uiso 1 1 calc R
C73 C 0.29226(18) 0.08856(11) 0.4256(2) 0.0442(8) Uani 1 1 d .
H73A H 0.3032 0.0987 0.3782 0.053 Uiso 1 1 calc R
C74 C 0.31102(17) 0.11682(12) 0.48859(19) 0.0430(8) Uani 1 1 d .
C81 C 0.5917(3) 0.01671(15) 0.2119(2) 0.0629(13) Uani 1 1 d .
C82 C 0.5231(3) -0.0122(2) 0.2134(3) 0.0884(17) Uani 1 1 d .
H82A H 0.5207 -0.0440 0.2141 0.106 Uiso 1 1 calc R
C91 C 0.4423(2) 0.05064(11) 0.6619(2) 0.0465(9) Uani 1 1 d .
C92 C 0.4701(2) 0.00384(11) 0.6624(2) 0.0500(9) Uani 1 1 d .
H92A H 0.4422 -0.0210 0.6628 0.060 Uiso 1 1 calc R

loop_
_atom_site_aniso_label
_atom_site_aniso_U_11
_atom_site_aniso_U_22
_atom_site_aniso_U_33
_atom_site_aniso_U_23
_atom_site_aniso_U_13
_atom_site_aniso_U_12
Mn1 0.0432(3) 0.0355(3) 0.0352(3) 0.0002(2) -0.0006(2) -0.0087(2)
Mn2 0.0399(3) 0.0744(4) 0.0331(3) 0.0036(3) -0.0006(2) -0.0063(3)
Mn3 0.0770(4) 0.0505(4) 0.0375(3) 0.0035(3) -0.0061(3) -0.0327(3)
Mn4 0.0498(3) 0.0262(2) 0.0387(3) -0.0054(2) 0.0020(2) 0.0032(2)
Mn5 0.0594(4) 0.0313(3) 0.0436(3) -0.0054(2) 0.0099(3) 0.0002(3)
Mn6 0.0601(3) 0.0280(2) 0.0361(3) -0.0040(2) 0.0011(3) 0.0051(3)
O1 0.0580(15) 0.0277(11) 0.0443(13) -0.0107(10) 0.0006(11) 0.0037(11)
O2 0.0544(14) 0.0584(15) 0.0335(12) 0.0065(11) 0.0022(11) -0.0199(13)
O3 0.0479(13) 0.0436(13) 0.0398(13) 0.0009(10) -0.0054(11) -0.0045(11)
O4 0.0623(16) 0.0526(15) 0.0373(13) 0.0017(11) -0.0023(12) -0.0109(13)
O5 0.0532(14) 0.0350(12) 0.0422(13) -0.005(1) 0.0025(11) -0.0048(11)
O6 0.0599(15) 0.0363(12) 0.0465(14) -0.0053(10) 0.0117(12) 0.0004(12)
O7 0.0756(19) 0.0492(15) 0.0394(13) -0.0016(11) 0.0036(13) 0.0033(14)
O8 0.0505(14) 0.0279(11) 0.0477(14) -0.005(1) -0.0081(11) 0.0079(10)
O9 0.0411(13) 0.0597(15) 0.0344(12) -0.0007(11) 0.0018(10) 0.0004(12)
O10 0.0453(14) 0.097(2) 0.0350(13) 0.0066(14) 0.0004(12) 0.0122(14)
O11 0.0614(16) 0.0378(13) 0.0436(13) 0.0011(10) -0.0029(12) -0.0127(12)
O12 0.088(2) 0.0489(15) 0.0394(14) 0.0059(11) -0.0045(14) -0.0290(15)
O13 0.0479(16) 0.157(4) 0.0382(15) 0.0187(19) -0.0095(13) -0.016(2)
O14 0.076(2) 0.085(3) 0.071(2) 0.0027(19) -0.0011(18) -0.034(2)
O15 0.0530(14) 0.0288(12) 0.0474(14) -0.0058(10) 0.0011(11) -0.0032(11)
O16 0.0614(16) 0.0330(12) 0.0502(14) -0.0079(10) 0.0086(13) -0.0071(11)
O17 0.0522(14) 0.0337(12) 0.0433(13) -0.0028(10) -0.0025(11) 0.0019(11)
O18 0.0480(14) 0.0374(12) 0.0346(12) -0.0018(9) 0.0016(10) 0.0000(11)
O19 0.0618(17) 0.0307(12) 0.0561(16) -0.0019(11) 0.0086(13) 0.0036(12)
O20 0.0681(17) 0.0345(13) 0.0491(14) 0.0002(11) -0.0016(13) 0.0040(12)
N1 0.0439(16) 0.0303(13) 0.0409(15) 0.0003(11) 0.0005(13) 0.0001(12)
N2 0.0362(14) 0.0358(14) 0.0362(14) -0.0055(11) -0.0033(12) 0.0007(12)
N3 0.0417(17) 0.079(2) 0.0435(18) 0.0010(16) -0.0053(14) 0.0030(17)
N4 0.0484(18) 0.066(2) 0.0357(16) 0.0061(14) -0.0054(14) -0.0168(16)
N5 0.112(3) 0.0423(18) 0.0347(16) 0.0058(13) -0.0121(19) -0.038(2)
N6 0.075(2) 0.0321(14) 0.0379(15) 0.0036(12) -0.0020(15) -0.0094(15)
N7 0.0506(17) 0.0352(15) 0.0419(16) -0.0055(12) -0.0033(14) -0.0004(13)
N8 0.0545(18) 0.0292(13) 0.0405(15) -0.0043(11) -0.0004(14) -0.0005(13)
N9 0.069(2) 0.0412(17) 0.060(2) -0.0088(15) 0.0146(18) -0.0006(16)
N10 0.067(2) 0.0396(16) 0.0443(18) -0.0010(13) 0.0083(16) 0.0054(15)
N11 0.066(2) 0.0404(16) 0.0360(15) -0.0009(12) 0.0049(15) 0.0095(15)
N12 0.0527(17) 0.0370(15) 0.0374(15) -0.0045(12) -0.0003(14) 0.0059(13)
C1 0.053(2) 0.0376(17) 0.0420(19) 0.0035(15) -0.0058(17) -0.0019(16)
C2 0.059(2) 0.044(2) 0.053(2) 0.0051(17) -0.0118(19) 0.0008(18)
C3 0.046(2) 0.047(2) 0.062(2) -0.0041(18) -0.0156(19) -0.0035(17)
C4 0.0384(18) 0.0390(18) 0.051(2) -0.0058(15) -0.0045(16) -0.0053(15)
C5 0.0398(17) 0.0326(16) 0.0387(17) -0.0017(13) 0.0006(14) -0.0002(14)
C6 0.0442(19) 0.0317(16) 0.0372(17) -0.0018(13) 0.0090(15) 0.0056(15)
C7 0.053(2) 0.0358(17) 0.048(2) 0.0062(15) 0.0002(17) -0.0067(16)
C11 0.055(2) 0.082(3) 0.058(3) 0.007(2) -0.006(2) -0.002(2)
C12 0.077(3) 0.081(3) 0.079(3) -0.005(3) -0.011(3) 0.021(3)
C13 0.087(4) 0.091(4) 0.057(3) 0.010(3) -0.015(3) 0.020(3)
C14 0.085(3) 0.092(4) 0.043(2) 0.003(2) -0.015(2) 0.011(3)
C15 0.045(2) 0.079(3) 0.039(2) 0.0017(19) -0.0028(17) -0.004(2)
C16 0.059(2) 0.067(3) 0.040(2) 0.0115(18) -0.0110(18) -0.013(2)
C17 0.091(3) 0.064(3) 0.037(2) 0.0055(18) -0.001(2) 0.002(3)
C21 0.195(7) 0.053(3) 0.043(2) 0.007(2) -0.020(3) -0.059(4)
C22 0.298(11) 0.042(3) 0.049(3) -0.002(2) -0.057(5) -0.055(5)
C23 0.209(8) 0.052(3) 0.070(4) -0.007(3) -0.009(5) -0.010(5)
C24 0.173(6) 0.046(2) 0.047(2) -0.0126(19) -0.012(3) 0.012(3)
C25 0.118(4) 0.0358(19) 0.039(2) 0.0037(16) -0.010(2) -0.010(2)
C26 0.109(4) 0.0320(17) 0.0385(19) -0.0039(15) 0.002(2) 0.006(2)
C31 0.054(2) 0.0372(18) 0.048(2) -0.0012(15) 0.0007(18) 0.0027(16)
C32 0.070(3) 0.043(2) 0.050(2) 0.0044(16) -0.004(2) 0.0051(19)
C33 0.065(3) 0.0384(19) 0.074(3) 0.0161(19) -0.008(2) 0.007(2)
C34 0.051(2) 0.0363(19) 0.068(3) -0.0039(17) -0.0171(19) 0.0097(17)
C35 0.0384(18) 0.0381(18) 0.051(2) -0.0114(15) -0.0086(16) 0.0044(15)
C36 0.049(2) 0.0340(17) 0.049(2) -0.0088(14) -0.0043(17) 0.0061(16)
C37 0.046(2) 0.045(2) 0.061(2) -0.0034(17) -0.0048(19) 0.0079(17)
C41 0.073(3) 0.066(3) 0.078(3) -0.011(3) 0.018(3) -0.012(3)
C42 0.092(4) 0.101(4) 0.091(4) -0.009(3) 0.023(3) -0.023(3)
C43 0.083(4) 0.107(5) 0.104(5) -0.021(4) 0.044(4) -0.031(4)
C44 0.116(5) 0.076(3) 0.073(3) -0.006(3) 0.055(3) -0.006(3)
C45 0.087(3) 0.045(2) 0.066(3) -0.0054(19) 0.029(3) -0.011(2)
C46 0.086(3) 0.048(2) 0.046(2) -0.0045(17) 0.016(2) 0.004(2)
C47 0.126(5) 0.104(4) 0.050(3) -0.005(3) 0.024(3) -0.011(4)
C51 0.083(3) 0.042(2) 0.0370(19) 0.0021(15) -0.0094(19) 0.013(2)
C52 0.092(3) 0.066(3) 0.036(2) 0.0049(18) -0.011(2) 0.019(2)
C53 0.085(3) 0.071(3) 0.038(2) 0.005(2) -0.022(2) 0.008(2)
C54 0.087(3) 0.059(2) 0.0349(19) -0.0044(17) -0.019(2) 0.004(2)
C55 0.071(3) 0.0424(19) 0.0379(19) -0.0064(15) -0.0040(18) 0.0084(19)
C56 0.060(2) 0.0322(17) 0.0397(18) -0.0082(13) -0.0085(17) 0.0062(16)
C57 0.073(3) 0.0356(19) 0.075(3) -0.0154(18) -0.022(2) -0.0034(19)
C58 0.088(3) 0.067(3) 0.054(2) -0.006(2) 0.015(2) 0.024(3)
C61 0.0396(19) 0.062(2) 0.0372(18) 0.0008(16) 0.0024(16) -0.0043(18)
C62 0.048(2) 0.052(2) 0.0330(17) -0.0041(15) -0.0003(16) -0.0036(17)
C63 0.051(2) 0.0405(18) 0.0395(18) 0.0000(14) 0.0033(16) -0.0032(16)
C64 0.051(2) 0.0289(15) 0.0412(19) -0.0068(13) 0.0016(16) 0.0010(16)
C71 0.072(3) 0.0400(19) 0.0384(19) 0.0049(15) -0.0003(18) -0.0209(19)
C72 0.071(3) 0.048(2) 0.045(2) 0.0125(17) -0.0070(19) -0.018(2)
C73 0.055(2) 0.0328(17) 0.0444(19) -0.0051(14) 0.0016(17) -0.0033(16)
C74 0.052(2) 0.0372(18) 0.0398(18) -0.0093(14) -0.0005(16) 0.0016(17)
C81 0.103(4) 0.038(2) 0.047(2) -0.0024(17) -0.004(2) -0.033(3)
C82 0.131(5) 0.085(4) 0.050(3) -0.003(2) -0.017(3) 0.023(3)
C91 0.063(2) 0.0305(17) 0.046(2) 0.0036(14) 0.0102(19) 0.0014(17)
C92 0.076(2) 0.0272(16) 0.046(2) -0.0024(14) 0.0052(19) 0.0072(18)

loop_
_atom_type_symbol
_atom_type_description
_atom_type_scat_dispersion_real
_atom_type_scat_dispersion_imag
_atom_type_scat_source
C C 0.0181 0.0091 'International Tables Vol C Tables 4.2.6.8 and 6.1.1.4'
H H 0.0000 0.0000 'International Tables Vol C Tables 4.2.6.8 and 6.1.1.4'
N N 0.0311 0.0180 'International Tables Vol C Tables 4.2.6.8 and 6.1.1.4'
O O 0.0492 0.0322 'International Tables Vol C Tables 4.2.6.8 and 6.1.1.4'
Cl Cl 0.3639 0.7018 'International Tables Vol C Tables 4.2.6.8 and 6.1.1.4'
Mn Mn -0.5299 2.8052 'International Tables Vol C Tables 4.2.6.8 and 6.1.1.4'

loop_
_geom_angle_atom_site_label_1
_geom_angle_atom_site_label_2
_geom_angle_atom_site_label_3
_geom_angle
_geom_angle_site_symmetry_1
O2 Mn1 O11 95.73(11) .
O2 Mn1 N2 91.63(11) .
O11 Mn1 N2 171.76(11) .
O2 Mn1 N1 170.63(11) .
O11 Mn1 N1 93.62(11) .
N2 Mn1 N1 79.08(11) .
O2 Mn1 O5 88.74(11) .
O11 Mn1 O5 94.85(10) .
N2 Mn1 O5 89.0(1) .
N1 Mn1 O5 89.92(10) .
O2 Mn1 O9 88.37(10) .
O11 Mn1 O9 89.95(10) .
N2 Mn1 O9 86.55(10) .
N1 Mn1 O9 92.21(10) .
O5 Mn1 O9 174.62(10) .
O2 Mn1 Mn3 31.85(9) .
O11 Mn1 Mn3 81.34(7) .
N2 Mn1 Mn3 106.90(8) .
N1 Mn1 Mn3 150.69(8) .
O5 Mn1 Mn3 62.02(7) .
O9 Mn1 Mn3 116.51(7) .
O2 Mn1 Mn2 31.34(8) .
O11 Mn1 Mn2 121.97(8) .
N2 Mn1 Mn2 64.00(8) .
N1 Mn1 Mn2 140.60(8) .
O5 Mn1 Mn2 102.13(7) .
O9 Mn1 Mn2 73.18(6) .
Mn3 Mn1 Mn2 60.39(2) .
O2 Mn2 O10 95.91(11) .
O2 Mn2 N4 91.98(13) .
O10 Mn2 N4 171.65(13) .
O2 Mn2 N3 170.12(13) .
O10 Mn2 N3 93.65(13) .
N4 Mn2 N3 78.60(14) .
O2 Mn2 O3 88.71(10) .
O10 Mn2 O3 93.70(11) .
N4 Mn2 O3 89.21(11) .
N3 Mn2 O3 88.20(12) .
O2 Mn2 O13 85.25(13) .
O10 Mn2 O13 94.22(13) .
N4 Mn2 O13 83.68(12) .
N3 Mn2 O13 96.53(14) .
O3 Mn2 O13 170.50(13) .
O2 Mn2 Mn1 31.23(8) .
O10 Mn2 Mn1 81.08(8) .
N4 Mn2 Mn1 107.18(10) .
N3 Mn2 Mn1 149.68(10) .
O3 Mn2 Mn1 62.60(7) .
O13 Mn2 Mn1 113.57(10) .
O2 Mn2 Mn3 31.37(8) .
O10 Mn2 Mn3 122.71(10) .
N4 Mn2 Mn3 64.1(1) .
N3 Mn2 Mn3 140.95(10) .
O3 Mn2 Mn3 101.83(7) .
O13 Mn2 Mn3 69.37(11) .
Mn1 Mn2 Mn3 59.795(19) .
O14 Mn3 O2 97.92(16) .
O14 Mn3 N6 169.88(17) .
O2 Mn3 N6 91.32(12) .
O14 Mn3 N5 92.31(18) .
O2 Mn3 N5 169.57(14) .
N6 Mn3 N5 78.65(15) .
O14 Mn3 O4 94.34(14) .
O2 Mn3 O4 88.6(1) .
N6 Mn3 O4 90.00(11) .
N5 Mn3 O4 88.57(12) .
O14 Mn3 O12 89.02(14) .
O2 Mn3 O12 88.19(11) .
N6 Mn3 O12 87.13(12) .
N5 Mn3 O12 94.07(12) .
O4 Mn3 O12 175.65(10) .
O14 Mn3 Mn1 123.67(13) .
O2 Mn3 Mn1 31.47(8) .
N6 Mn3 Mn1 63.86(9) .
N5 Mn3 Mn1 140.41(13) .
O4 Mn3 Mn1 103.02(7) .
O12 Mn3 Mn1 72.76(7) .
O14 Mn3 Mn2 84.29(14) .
O2 Mn3 Mn2 31.11(8) .
N6 Mn3 Mn2 105.81(9) .
N5 Mn3 Mn2 149.78(10) .
O4 Mn3 Mn2 61.89(8) .
O12 Mn3 Mn2 115.82(8) .
Mn1 Mn3 Mn2 59.813(19) .
O1 Mn4 O17 96.23(10) .
O1 Mn4 N8 90.71(11) .
O17 Mn4 N8 171.83(12) .
O1 Mn4 N7 169.14(12) .
O17 Mn4 N7 94.46(11) .
N8 Mn4 N7 78.78(12) .
O1 Mn4 O8 88.31(10) .
O17 Mn4 O8 90.58(10) .
N8 Mn4 O8 93.94(10) .
N7 Mn4 O8 89.73(10) .
O1 Mn4 O15 88.29(10) .
O17 Mn4 O15 88.63(9) .
N8 Mn4 O15 87.26(10) .
N7 Mn4 O15 93.82(11) .
O8 Mn4 O15 176.41(9) .
O1 Mn4 Mn5 31.45(8) .
O17 Mn4 Mn5 121.65(7) .
N8 Mn4 Mn5 63.59(8) .
N7 Mn4 Mn5 140.04(9) .
O8 Mn4 Mn5 105.08(7) .
O15 Mn4 Mn5 72.43(6) .
O1 Mn4 Mn6 30.97(8) .
O17 Mn4 Mn6 81.93(7) .
N8 Mn4 Mn6 106.22(9) .
N7 Mn4 Mn6 150.56(8) .
O8 Mn4 Mn6 61.23(6) .
O15 Mn4 Mn6 115.18(7) .
Mn5 Mn4 Mn6 60.181(19) .
O1 Mn5 O16 96.85(11) .
O1 Mn5 N10 90.94(12) .
O16 Mn5 N10 170.62(12) .
O1 Mn5 N9 169.97(13) .
O16 Mn5 N9 93.14(13) .
N10 Mn5 N9 79.19(15) .
O1 Mn5 O6 87.83(10) .
O16 Mn5 O6 94.82(10) .
N10 Mn5 O6 90.67(11) .
N9 Mn5 O6 90.51(12) .
O1 Mn5 O19 87.45(10) .
O16 Mn5 O19 89.44(10) .
N10 Mn5 O19 85.68(12) .
N9 Mn5 O19 93.49(12) .
O6 Mn5 O19 173.99(10) .
O1 Mn5 Mn4 31.25(7) .
O16 Mn5 Mn4 81.70(8) .
N10 Mn5 Mn4 107.61(10) .
N9 Mn5 Mn4 151.43(10) .
O6 Mn5 Mn4 62.20(7) .
O19 Mn5 Mn4 114.42(7) .
O1 Mn5 Mn6 31.00(8) .
O16 Mn5 Mn6 122.33(8) .
N10 Mn5 Mn6 63.59(10) .
N9 Mn5 Mn6 140.57(11) .
O6 Mn5 Mn6 101.92(7) .
O19 Mn5 Mn6 72.18(7) .
Mn4 Mn5 Mn6 60.036(18) .
O1 Mn6 O20 96.51(11) .
O1 Mn6 N12 92.19(11) .
O20 Mn6 N12 170.06(12) .
O1 Mn6 N11 170.51(11) .
O20 Mn6 N11 92.55(12) .
N12 Mn6 N11 79.04(12) .
O1 Mn6 O7 87.88(11) .
O20 Mn6 O7 92.53(11) .
N12 Mn6 O7 92.60(11) .
N11 Mn6 O7 88.89(12) .
O1 Mn6 O18 87.07(10) .
O20 Mn6 O18 90.77(10) .
N12 Mn6 O18 84.86(11) .
N11 Mn6 O18 95.66(11) .
O7 Mn6 O18 174.26(10) .
O1 Mn6 Mn4 30.90(7) .
O20 Mn6 Mn4 122.22(9) .
N12 Mn6 Mn4 64.75(9) .
N11 Mn6 Mn4 142.23(9) .
O7 Mn6 Mn4 102.54(8) .
O18 Mn6 Mn4 71.71(6) .
O1 Mn6 Mn5 31.13(8) .
O20 Mn6 Mn5 81.14(9) .
N12 Mn6 Mn5 108.79(9) .
N11 Mn6 Mn5 149.51(9) .
O7 Mn6 Mn5 61.85(8) .
O18 Mn6 Mn5 114.11(7) .
Mn4 Mn6 Mn5 59.783(18) .
Mn4 O1 Mn6 118.13(13) .
Mn4 O1 Mn5 117.30(13) .
Mn6 O1 Mn5 117.87(13) .
Mn1 O2 Mn2 117.43(14) .
Mn1 O2 Mn3 116.68(15) .
Mn2 O2 Mn3 117.52(13) .
N2 O3 Mn2 111.48(18) .
N4 O4 Mn3 112.6(2) .
N6 O5 Mn1 111.6(2) .
N8 O6 Mn5 112.54(19) .
N10 O7 Mn6 112.6(2) .
N12 O8 Mn4 112.88(18) .
C61 O9 Mn1 128.1(2) .
C61 O10 Mn2 130.6(3) .
C71 O11 Mn1 129.8(2) .
C71 O12 Mn3 129.0(2) .
C81 O13 Mn2 125.7(3) .
C81 O14 Mn3 127.5(4) .
C74 O15 Mn4 129.6(2) .
C74 O16 Mn5 129.0(2) .
C64 O17 Mn4 128.6(2) .
C64 O18 Mn6 130.7(2) .
C91 O19 Mn5 128.3(2) .
C91 O20 Mn6 130.8(3) .
C1 N1 C5 119.7(3) .
C1 N1 Mn1 126.6(2) .
C5 N1 Mn1 113.6(2) .
C6 N2 O3 121.5(3) .
C6 N2 Mn1 117.9(2) .
O3 N2 Mn1 120.5(2) .
C15 N3 C11 118.9(4) .
C15 N3 Mn2 115.4(3) .
C11 N3 Mn2 125.6(3) .
C16 N4 O4 121.6(3) .
C16 N4 Mn2 117.8(3) .
O4 N4 Mn2 120.6(2) .
C25 N5 C21 120.8(5) .
C25 N5 Mn3 113.6(3) .
C21 N5 Mn3 125.6(4) .
O5 N6 C26 119.6(4) .
O5 N6 Mn3 121.7(2) .
C26 N6 Mn3 118.7(3) .
C35 N7 C31 120.7(3) .
C35 N7 Mn4 114.1(2) .
C31 N7 Mn4 125.0(3) .
C36 N8 O6 121.7(3) .
C36 N8 Mn4 117.7(3) .
O6 N8 Mn4 120.6(2) .
C41 N9 C45 119.7(4) .
C41 N9 Mn5 127.5(3) .
C45 N9 Mn5 112.8(3) .
C46 N10 O7 121.3(4) .
C46 N10 Mn5 118.2(3) .
O7 N10 Mn5 120.5(2) .
C55 N11 C51 119.1(3) .
C55 N11 Mn6 114.9(3) .
C51 N11 Mn6 126.0(3) .
C56 N12 O8 121.3(3) .
C56 N12 Mn6 117.6(2) .
O8 N12 Mn6 120.9(2) .
N1 C1 C2 122.8(3) .
C1 C2 C3 118.8(4) .
C2 C3 C4 119.7(3) .
C3 C4 C5 119.0(3) .
N1 C5 C4 120.0(3) .
N1 C5 C6 115.0(3) .
C4 C5 C6 125.0(3) .
N2 C6 C5 113.9(3) .
N2 C6 C7 122.6(3) .
C5 C6 C7 123.6(3) .
N3 C11 C12 120.7(4) .
C13 C12 C11 119.8(5) .
C12 C13 C14 119.0(5) .
C15 C14 C13 119.5(4) .
N3 C15 C14 122.0(4) .
N3 C15 C16 114.5(4) .
C14 C15 C16 123.5(4) .
N4 C16 C15 113.4(4) .
N4 C16 C17 122.4(4) .
C15 C16 C17 124.2(4) .
N5 C21 C22 118.0(7) .
C21 C22 C23 122.3(6) .
C24 C23 C22 116.6(7) .
C23 C24 C25 120.8(7) .
N5 C25 C24 121.4(5) .
N5 C25 C26 118.5(4) .
C24 C25 C26 120.0(5) .
N6 C26 C58 124.5(4) .
N6 C26 C25 109.9(4) .
C58 C26 C25 125.5(4) .
N7 C31 C32 119.7(4) .
C33 C32 C31 119.8(4) .
C34 C33 C32 120.0(4) .
C33 C34 C35 119.6(4) .
N7 C35 C34 120.0(4) .
N7 C35 C36 115.7(3) .
C34 C35 C36 124.3(3) .
N8 C36 C35 113.4(3) .
N8 C36 C37 123.0(4) .
C35 C36 C37 123.5(3) .
N9 C41 C42 123.5(5) .
C43 C42 C41 116.0(6) .
C44 C43 C42 121.3(5) .
C43 C44 C45 120.3(5) .
N9 C45 C44 119.0(5) .
N9 C45 C46 115.1(4) .
C44 C45 C46 125.9(5) .
N10 C46 C45 114.5(4) .
N10 C46 C47 122.5(5) .
C45 C46 C47 122.9(4) .
N11 C51 C52 120.8(4) .
C53 C52 C51 120.2(4) .
C52 C53 C54 118.8(4) .
C55 C54 C53 120.1(4) .
N11 C55 C54 120.9(4) .
N11 C55 C56 113.9(3) .
C54 C55 C56 125.2(4) .
N12 C56 C55 114.5(3) .
N12 C56 C57 122.6(3) .
C55 C56 C57 122.8(3) .
O9 C61 O10 126.0(3) .
O9 C61 C62 117.9(3) .
O10 C61 C62 116.0(3) .
C63 C62 C61 123.1(3) .
C62 C63 C64 122.0(3) .
O18 C64 O17 126.5(3) .
O18 C64 C63 119.4(3) .
O17 C64 C63 114.1(3) .
O12 C71 O11 126.1(3) .
O12 C71 C72 120.5(3) .
O11 C71 C72 113.4(3) .
C73 C72 C71 122.7(4) 2_655
C72 C73 C74 124.2(4) 2_655
O15 C74 O16 126.2(3) .
O15 C74 C73 117.1(3) .
O16 C74 C73 116.6(3) .
O14 C81 O13 133.0(5) .
O14 C81 C82 113.0(4) .
O13 C81 C82 114.0(5) .
C82 C82 C81 112.7(8) 2_655
O19 C91 O20 127.3(3) .
O19 C91 C92 119.2(3) .
O20 C91 C92 113.4(4) .
C92 C92 C91 123.2(5) 2_655

loop_
_geom_bond_atom_site_label_1
_geom_bond_atom_site_label_2
_geom_bond_distance
_geom_bond_site_symmetry_2
Mn1 O2 1.866(3) .
Mn1 O11 1.937(2) .
Mn1 N2 2.009(3) .
Mn1 N1 2.023(3) .
Mn1 O5 2.172(2) .
Mn1 O9 2.225(2) .
Mn1 Mn3 3.1931(8) .
Mn1 Mn2 3.1937(8) .
Mn2 O2 1.871(3) .
Mn2 O10 1.935(3) .
Mn2 N4 1.997(3) .
Mn2 N3 2.002(4) .
Mn2 O3 2.171(2) .
Mn2 O13 2.281(4) .
Mn2 Mn3 3.2123(10) .
Mn3 O14 1.884(3) .
Mn3 O2 1.886(3) .
Mn3 N6 1.985(3) .
Mn3 N5 2.040(4) .
Mn3 O4 2.172(3) .
Mn3 O12 2.226(3) .
Mn4 O1 1.873(2) .
Mn4 O17 1.933(3) .
Mn4 N8 2.004(3) .
Mn4 N7 2.038(3) .
Mn4 O8 2.207(2) .
Mn4 O15 2.212(2) .
Mn4 Mn5 3.2078(8) .
Mn4 Mn6 3.2160(8) .
Mn5 O1 1.883(3) .
Mn5 O16 1.929(3) .
Mn5 N10 2.000(3) .
Mn5 N9 2.018(4) .
Mn5 O6 2.153(2) .
Mn5 O19 2.262(3) .
Mn5 Mn6 3.2206(9) .
Mn6 O1 1.876(3) .
Mn6 O20 1.917(2) .
Mn6 N12 1.993(3) .
Mn6 N11 2.021(3) .
Mn6 O7 2.158(3) .
Mn6 O18 2.203(2) .
O3 N2 1.333(4) .
O4 N4 1.329(4) .
O5 N6 1.315(4) .
O6 N8 1.327(4) .
O7 N10 1.331(4) .
O8 N12 1.312(4) .
O9 C61 1.258(4) .
O10 C61 1.279(4) .
O11 C71 1.294(4) .
O12 C71 1.232(4) .
O13 C81 1.298(6) .
O14 C81 1.140(6) .
O15 C74 1.244(4) .
O16 C74 1.301(4) .
O17 C64 1.286(4) .
O18 C64 1.245(4) .
O19 C91 1.217(5) .
O20 C91 1.292(5) .
N1 C1 1.328(5) .
N1 C5 1.373(4) .
N2 C6 1.292(4) .
N3 C15 1.344(5) .
N3 C11 1.352(6) .
N4 C16 1.307(5) .
N5 C25 1.303(6) .
N5 C21 1.371(6) .
N6 C26 1.346(5) .
N7 C35 1.344(4) .
N7 C31 1.345(5) .
N8 C36 1.315(5) .
N9 C41 1.324(6) .
N9 C45 1.393(6) .
N10 C46 1.285(5) .
N11 C55 1.355(5) .
N11 C51 1.362(5) .
N12 C56 1.304(5) .
C1 C2 1.362(5) .
C2 C3 1.384(5) .
C3 C4 1.385(5) .
C4 C5 1.393(5) .
C5 C6 1.462(5) .
C6 C7 1.494(4) .
C11 C12 1.434(7) .
C12 C13 1.342(7) .
C13 C14 1.401(7) .
C14 C15 1.390(6) .
C15 C16 1.456(6) .
C16 C17 1.491(6) .
C21 C22 1.399(10) .
C22 C23 1.410(11) .
C23 C24 1.332(9) .
C24 C25 1.436(7) .
C25 C26 1.467(6) .
C26 C58 1.446(7) .
C31 C32 1.388(5) .
C32 C33 1.360(6) .
C33 C34 1.354(6) .
C34 C35 1.391(5) .
C35 C36 1.460(5) .
C36 C37 1.488(5) .
C41 C42 1.421(7) .
C42 C43 1.389(9) .
C43 C44 1.372(8) .
C44 C45 1.398(6) .
C45 C46 1.435(7) .
C46 C47 1.530(6) .
C51 C52 1.380(6) .
C52 C53 1.364(6) .
C53 C54 1.380(6) .
C54 C55 1.375(6) .
C55 C56 1.465(5) .
C56 C57 1.509(5) .
C61 C62 1.500(5) .
C62 C63 1.321(5) .
C63 C64 1.472(5) .
C71 C72 1.488(5) .
C72 C73 1.307(5) 2_655
C73 C72 1.307(5) 2_655
C73 C74 1.486(5) .
C81 C82 1.695(8) .
C82 C82 1.222(11) 2_655
C91 C92 1.516(5) .
C92 C92 1.293(8) 2_655

loop_
_geom_torsion_atom_site_label_1
_geom_torsion_atom_site_label_2
_geom_torsion_atom_site_label_3
_geom_torsion_atom_site_label_4
_geom_torsion
_geom_torsion_site_symmetry_1
_geom_torsion_site_symmetry_4
O11 Mn1 Mn2 O2 -37.00(17) . .
N2 Mn1 Mn2 O2 149.50(17) . .
N1 Mn1 Mn2 O2 171.7(2) . .
O5 Mn1 Mn2 O2 66.65(16) . .
O9 Mn1 Mn2 O2 -116.06(16) . .
Mn3 Mn1 Mn2 O2 19.03(14) . .
O2 Mn1 Mn2 O10 117.38(17) . .
O11 Mn1 Mn2 O10 80.38(13) . .
N2 Mn1 Mn2 O10 -93.13(13) . .
N1 Mn1 Mn2 O10 -70.94(17) . .
O5 Mn1 Mn2 O10 -175.97(12) . .
O9 Mn1 Mn2 O10 1.32(12) . .
Mn3 Mn1 Mn2 O10 136.41(10) . .
O2 Mn1 Mn2 N4 -63.88(17) . .
O11 Mn1 Mn2 N4 -100.88(14) . .
N2 Mn1 Mn2 N4 85.61(13) . .
N1 Mn1 Mn2 N4 107.80(17) . .
O5 Mn1 Mn2 N4 2.77(12) . .
O9 Mn1 Mn2 N4 -179.94(12) . .
Mn3 Mn1 Mn2 N4 -44.85(10) . .
O2 Mn1 Mn2 N3 -160.7(2) . .
O11 Mn1 Mn2 N3 162.3(2) . .
N2 Mn1 Mn2 N3 -11.2(2) . .
N1 Mn1 Mn2 N3 11.0(2) . .
O5 Mn1 Mn2 N3 -94.0(2) . .
O9 Mn1 Mn2 N3 83.2(2) . .
Mn3 Mn1 Mn2 N3 -141.7(2) . .
O2 Mn1 Mn2 O3 -143.72(16) . .
O11 Mn1 Mn2 O3 179.29(12) . .
N2 Mn1 Mn2 O3 5.78(11) . .
N1 Mn1 Mn2 O3 27.97(15) . .
O5 Mn1 Mn2 O3 -77.06(10) . .
O9 Mn1 Mn2 O3 100.23(10) . .
Mn3 Mn1 Mn2 O3 -124.69(8) . .
O2 Mn1 Mn2 O13 26.64(17) . .
O11 Mn1 Mn2 O13 -10.35(14) . .
N2 Mn1 Mn2 O13 176.14(13) . .
N1 Mn1 Mn2 O13 -161.67(16) . .
O5 Mn1 Mn2 O13 93.30(12) . .
O9 Mn1 Mn2 O13 -89.41(12) . .
Mn3 Mn1 Mn2 O13 45.67(10) . .
O2 Mn1 Mn2 Mn3 -19.03(14) . .
O11 Mn1 Mn2 Mn3 -56.03(9) . .
N2 Mn1 Mn2 Mn3 130.47(9) . .
N1 Mn1 Mn2 Mn3 152.66(13) . .
O5 Mn1 Mn2 Mn3 47.62(7) . .
O9 Mn1 Mn2 Mn3 -135.09(7) . .
O2 Mn1 Mn3 O14 -39.5(2) . .
O11 Mn1 Mn3 O14 76.35(17) . .
N2 Mn1 Mn3 O14 -103.89(17) . .
N1 Mn1 Mn3 O14 158.3(2) . .
O5 Mn1 Mn3 O14 176.59(17) . .
O9 Mn1 Mn3 O14 -9.23(17) . .
Mn2 Mn1 Mn3 O14 -58.28(15) . .
O11 Mn1 Mn3 O2 115.89(16) . .
N2 Mn1 Mn3 O2 -64.36(16) . .
N1 Mn1 Mn3 O2 -162.2(2) . .
O5 Mn1 Mn3 O2 -143.88(15) . .
O9 Mn1 Mn3 O2 30.30(15) . .
Mn2 Mn1 Mn3 O2 -18.75(13) . .
O2 Mn1 Mn3 N6 148.27(17) . .
O11 Mn1 Mn3 N6 -95.84(13) . .
N2 Mn1 Mn3 N6 83.91(13) . .
N1 Mn1 Mn3 N6 -13.93(19) . .
O5 Mn1 Mn3 N6 4.39(12) . .
O9 Mn1 Mn3 N6 178.57(12) . .
Mn2 Mn1 Mn3 N6 129.53(10) . .
O2 Mn1 Mn3 N5 168.7(2) . .
O11 Mn1 Mn3 N5 -75.46(16) . .
N2 Mn1 Mn3 N5 104.29(16) . .
N1 Mn1 Mn3 N5 6.5(2) . .
O5 Mn1 Mn3 N5 24.77(16) . .
O9 Mn1 Mn3 N5 -161.05(16) . .
Mn2 Mn1 Mn3 N5 149.90(14) . .
O2 Mn1 Mn3 O4 64.79(16) . .
O11 Mn1 Mn3 O4 -179.32(12) . .
N2 Mn1 Mn3 O4 0.43(12) . .
N1 Mn1 Mn3 O4 -97.41(19) . .
O5 Mn1 Mn3 O4 -79.09(11) . .
O9 Mn1 Mn3 O4 95.09(11) . .
Mn2 Mn1 Mn3 O4 46.05(8) . .
O2 Mn1 Mn3 O12 -116.34(16) . .
O11 Mn1 Mn3 O12 -0.45(12) . .
N2 Mn1 Mn3 O12 179.30(12) . .
N1 Mn1 Mn3 O12 81.46(19) . .
O5 Mn1 Mn3 O12 99.78(12) . .
O9 Mn1 Mn3 O12 -86.04(12) . .
Mn2 Mn1 Mn3 O12 -135.08(9) . .
O2 Mn1 Mn3 Mn2 18.75(13) . .
O11 Mn1 Mn3 Mn2 134.63(8) . .
N2 Mn1 Mn3 Mn2 -45.61(8) . .
N1 Mn1 Mn3 Mn2 -143.45(17) . .
O5 Mn1 Mn3 Mn2 -125.13(8) . .
O9 Mn1 Mn3 Mn2 49.04(8) . .
O2 Mn2 Mn3 O14 115.70(18) . .
O10 Mn2 Mn3 O14 80.59(15) . .
N4 Mn2 Mn3 O14 -93.86(15) . .
N3 Mn2 Mn3 O14 -75.15(19) . .
O3 Mn2 Mn3 O14 -177.12(13) . .
O13 Mn2 Mn3 O14 -0.88(13) . .
Mn1 Mn2 Mn3 O14 134.65(11) . .
O10 Mn2 Mn3 O2 -35.10(17) . .
N4 Mn2 Mn3 O2 150.44(17) . .
N3 Mn2 Mn3 O2 169.2(2) . .
O3 Mn2 Mn3 O2 67.18(16) . .
O13 Mn2 Mn3 O2 -116.58(16) . .
Mn1 Mn2 Mn3 O2 18.95(14) . .
O2 Mn2 Mn3 N6 -64.98(17) . .
O10 Mn2 Mn3 N6 -100.08(13) . .
N4 Mn2 Mn3 N6 85.47(13) . .
N3 Mn2 Mn3 N6 104.17(18) . .
O3 Mn2 Mn3 N6 2.21(11) . .
O13 Mn2 Mn3 N6 178.45(12) . .
Mn1 Mn2 Mn3 N6 -46.03(9) . .
O2 Mn2 Mn3 N5 -159.5(3) . .
O10 Mn2 Mn3 N5 165.4(3) . .
N4 Mn2 Mn3 N5 -9.1(3) . .
N3 Mn2 Mn3 N5 9.6(3) . .
O3 Mn2 Mn3 N5 -92.4(2) . .
O13 Mn2 Mn3 N5 83.9(3) . .
Mn1 Mn2 Mn3 N5 -140.6(2) . .
O2 Mn2 Mn3 O4 -146.28(16) . .
O10 Mn2 Mn3 O4 178.62(13) . .
N4 Mn2 Mn3 O4 4.17(13) . .
N3 Mn2 Mn3 O4 22.87(18) . .
O3 Mn2 Mn3 O4 -79.09(10) . .
O13 Mn2 Mn3 O4 97.15(11) . .
Mn1 Mn2 Mn3 O4 -127.33(8) . .
O2 Mn2 Mn3 O12 29.57(17) . .
O10 Mn2 Mn3 O12 -5.54(14) . .
N4 Mn2 Mn3 O12 -179.99(13) . .
N3 Mn2 Mn3 O12 -161.28(17) . .
O3 Mn2 Mn3 O12 96.75(11) . .
O13 Mn2 Mn3 O12 -87.01(11) . .
Mn1 Mn2 Mn3 O12 48.52(9) . .
O2 Mn2 Mn3 Mn1 -18.95(14) . .
O10 Mn2 Mn3 Mn1 -54.05(10) . .
N4 Mn2 Mn3 Mn1 131.49(10) . .
N3 Mn2 Mn3 Mn1 150.20(16) . .
O3 Mn2 Mn3 Mn1 48.23(7) . .
O13 Mn2 Mn3 Mn1 -135.53(8) . .
O17 Mn4 Mn5 O1 40.22(16) . .
N8 Mn4 Mn5 O1 -146.95(16) . .
N7 Mn4 Mn5 O1 -168.37(19) . .
O8 Mn4 Mn5 O1 -60.06(14) . .
O15 Mn4 Mn5 O1 117.24(15) . .
Mn6 Mn4 Mn5 O1 -16.85(13) . .
O1 Mn4 Mn5 O16 -118.20(15) . .
O17 Mn4 Mn5 O16 -77.98(11) . .
N8 Mn4 Mn5 O16 94.85(12) . .
N7 Mn4 Mn5 O16 73.43(15) . .
O8 Mn4 Mn5 O16 -178.26(10) . .
O15 Mn4 Mn5 O16 -0.96(10) . .
Mn6 Mn4 Mn5 O16 -135.06(8) . .
O1 Mn4 Mn5 N10 60.67(16) . .
O17 Mn4 Mn5 N10 100.89(13) . .
N8 Mn4 Mn5 N10 -86.28(14) . .
N7 Mn4 Mn5 N10 -107.70(16) . .
O8 Mn4 Mn5 N10 0.61(12) . .
O15 Mn4 Mn5 N10 177.91(12) . .
Mn6 Mn4 Mn5 N10 43.81(10) . .
O1 Mn4 Mn5 N9 160.5(3) . .
O17 Mn4 Mn5 N9 -159.2(2) . .
N8 Mn4 Mn5 N9 13.6(2) . .
N7 Mn4 Mn5 N9 -7.8(3) . .
O8 Mn4 Mn5 N9 100.5(2) . .
O15 Mn4 Mn5 N9 -82.2(2) . .
Mn6 Mn4 Mn5 N9 143.7(2) . .
O1 Mn4 Mn5 O6 141.84(15) . .
O17 Mn4 Mn5 O6 -177.94(12) . .
N8 Mn4 Mn5 O6 -5.11(12) . .
N7 Mn4 Mn5 O6 -26.53(15) . .
O8 Mn4 Mn5 O6 81.78(10) . .
O15 Mn4 Mn5 O6 -100.92(10) . .
Mn6 Mn4 Mn5 O6 124.99(8) . .
O1 Mn4 Mn5 O19 -32.62(15) . .
O17 Mn4 Mn5 O19 7.60(12) . .
N8 Mn4 Mn5 O19 -179.57(12) . .
N7 Mn4 Mn5 O19 159.01(15) . .
O8 Mn4 Mn5 O19 -92.68(10) . .
O15 Mn4 Mn5 O19 84.62(10) . .
Mn6 Mn4 Mn5 O19 -49.47(8) . .
O1 Mn4 Mn5 Mn6 16.85(13) . .
O17 Mn4 Mn5 Mn6 57.08(9) . .
N8 Mn4 Mn5 Mn6 -130.09(9) . .
N7 Mn4 Mn5 Mn6 -151.51(13) . .
O8 Mn4 Mn5 Mn6 -43.20(6) . .
O15 Mn4 Mn5 Mn6 134.09(7) . .
O17 Mn4 Mn6 O1 -116.71(15) . .
N8 Mn4 Mn6 O1 62.62(16) . .
N7 Mn4 Mn6 O1 158.5(2) . .
O8 Mn4 Mn6 O1 148.15(16) . .
O15 Mn4 Mn6 O1 -32.07(15) . .
Mn5 Mn4 Mn6 O1 17.10(13) . .
O1 Mn4 Mn6 O20 37.61(17) . .
O17 Mn4 Mn6 O20 -79.11(12) . .
N8 Mn4 Mn6 O20 100.23(13) . .
N7 Mn4 Mn6 O20 -163.9(2) . .
O8 Mn4 Mn6 O20 -174.24(13) . .
O15 Mn4 Mn6 O20 5.54(13) . .
Mn5 Mn4 Mn6 O20 54.7(1) . .
O1 Mn4 Mn6 N12 -150.48(17) . .
O17 Mn4 Mn6 N12 92.81(12) . .
N8 Mn4 Mn6 N12 -87.86(13) . .
N7 Mn4 Mn6 N12 8.1(2) . .
O8 Mn4 Mn6 N12 -2.33(12) . .
O15 Mn4 Mn6 N12 177.45(12) . .
Mn5 Mn4 Mn6 N12 -133.39(10) . .
O1 Mn4 Mn6 N11 -168.3(2) . .
O17 Mn4 Mn6 N11 74.97(16) . .
N8 Mn4 Mn6 N11 -105.69(16) . .
N7 Mn4 Mn6 N11 -9.8(2) . .
O8 Mn4 Mn6 N11 -20.17(16) . .
O15 Mn4 Mn6 N11 159.61(16) . .
Mn5 Mn4 Mn6 N11 -151.22(15) . .
O1 Mn4 Mn6 O7 -63.56(16) . .
O17 Mn4 Mn6 O7 179.73(11) . .
N8 Mn4 Mn6 O7 -0.93(12) . .
N7 Mn4 Mn6 O7 95.0(2) . .
O8 Mn4 Mn6 O7 84.60(11) . .
O15 Mn4 Mn6 O7 -95.62(11) . .
Mn5 Mn4 Mn6 O7 -46.46(8) . .
O1 Mn4 Mn6 O18 116.56(15) . .
O17 Mn4 Mn6 O18 -0.15(9) . .
N8 Mn4 Mn6 O18 179.19(11) . .
N7 Mn4 Mn6 O18 -84.90(19) . .
O8 Mn4 Mn6 O18 -95.28(10) . .
O15 Mn4 Mn6 O18 84.5(1) . .
Mn5 Mn4 Mn6 O18 133.66(7) . .
O1 Mn4 Mn6 Mn5 -17.10(13) . .
O17 Mn4 Mn6 Mn5 -133.81(7) . .
N8 Mn4 Mn6 Mn5 45.53(8) . .
N7 Mn4 Mn6 Mn5 141.44(18) . .
O8 Mn4 Mn6 Mn5 131.06(8) . .
O15 Mn4 Mn6 Mn5 -49.16(7) . .
O16 Mn5 Mn6 O1 38.83(16) . .
N10 Mn5 Mn6 O1 -149.53(16) . .
N9 Mn5 Mn6 O1 -170.5(2) . .
O6 Mn5 Mn6 O1 -64.77(14) . .
O19 Mn5 Mn6 O1 116.38(15) . .
Mn4 Mn5 Mn6 O1 -16.98(13) . .
O1 Mn5 Mn6 O20 -118.69(15) . .
O16 Mn5 Mn6 O20 -79.86(12) . .
N10 Mn5 Mn6 O20 91.79(13) . .
N9 Mn5 Mn6 O20 70.81(17) . .
O6 Mn5 Mn6 O20 176.54(11) . .
O19 Mn5 Mn6 O20 -2.31(11) . .
Mn4 Mn5 Mn6 O20 -135.67(8) . .
O1 Mn5 Mn6 N12 60.95(16) . .
O16 Mn5 Mn6 N12 99.78(13) . .
N10 Mn5 Mn6 N12 -88.57(13) . .
N9 Mn5 Mn6 N12 -109.55(17) . .
O6 Mn5 Mn6 N12 -3.82(12) . .
O19 Mn5 Mn6 N12 177.33(12) . .
Mn4 Mn5 Mn6 N12 43.97(9) . .
O1 Mn5 Mn6 N11 161.4(2) . .
O16 Mn5 Mn6 N11 -159.72(19) . .
N10 Mn5 Mn6 N11 11.9(2) . .
N9 Mn5 Mn6 N11 -9.1(2) . .
O6 Mn5 Mn6 N11 96.67(18) . .
O19 Mn5 Mn6 N11 -82.17(19) . .
Mn4 Mn5 Mn6 N11 144.46(17) . .
O1 Mn5 Mn6 O7 143.61(15) . .
O16 Mn5 Mn6 O7 -177.56(12) . .
N10 Mn5 Mn6 O7 -5.92(13) . .
N9 Mn5 Mn6 O7 -26.89(17) . .
O6 Mn5 Mn6 O7 78.84(11) . .
O19 Mn5 Mn6 O7 -100.01(11) . .
Mn4 Mn5 Mn6 O7 126.63(9) . .
O1 Mn5 Mn6 O18 -31.83(14) . .
O16 Mn5 Mn6 O18 7.00(11) . .
N10 Mn5 Mn6 O18 178.64(12) . .
N9 Mn5 Mn6 O18 157.67(16) . .
O6 Mn5 Mn6 O18 -96.61(10) . .
O19 Mn5 Mn6 O18 84.55(10) . .
Mn4 Mn5 Mn6 O18 -48.82(7) . .
O1 Mn5 Mn6 Mn4 16.98(13) . .
O16 Mn5 Mn6 Mn4 55.81(9) . .
N10 Mn5 Mn6 Mn4 -132.54(10) . .
N9 Mn5 Mn6 Mn4 -153.52(15) . .
O6 Mn5 Mn6 Mn4 -47.79(7) . .
O19 Mn5 Mn6 Mn4 133.36(7) . .
O17 Mn4 O1 Mn6 62.83(14) . .
N8 Mn4 O1 Mn6 -121.49(14) . .
N7 Mn4 O1 Mn6 -107.3(6) . .
O8 Mn4 O1 Mn6 -27.56(13) . .
O15 Mn4 O1 Mn6 151.27(13) . .
Mn5 Mn4 O1 Mn6 -150.7(2) . .
O17 Mn4 O1 Mn5 -146.43(13) . .
N8 Mn4 O1 Mn5 29.25(14) . .
N7 Mn4 O1 Mn5 43.5(7) . .
O8 Mn4 O1 Mn5 123.17(13) . .
O15 Mn4 O1 Mn5 -57.99(13) . .
Mn6 Mn4 O1 Mn5 150.7(2) . .
O20 Mn6 O1 Mn4 -148.70(14) . .
N12 Mn6 O1 Mn4 26.48(15) . .
N11 Mn6 O1 Mn4 48.8(8) . .
O7 Mn6 O1 Mn4 119.00(14) . .
O18 Mn6 O1 Mn4 -58.25(13) . .
Mn5 Mn6 O1 Mn4 150.6(2) . .
O20 Mn6 O1 Mn5 60.74(14) . .
N12 Mn6 O1 Mn5 -124.09(14) . .
N11 Mn6 O1 Mn5 -101.8(7) . .
O7 Mn6 O1 Mn5 -31.57(13) . .
O18 Mn6 O1 Mn5 151.18(13) . .
Mn4 Mn6 O1 Mn5 -150.6(2) . .
O16 Mn5 O1 Mn4 61.44(14) . .
N10 Mn5 O1 Mn4 -123.79(14) . .
N9 Mn5 O1 Mn4 -113.8(7) . .
O6 Mn5 O1 Mn4 -33.16(13) . .
O19 Mn5 O1 Mn4 150.57(13) . .
Mn6 Mn5 O1 Mn4 -150.8(2) . .
O16 Mn5 O1 Mn6 -147.75(13) . .
N10 Mn5 O1 Mn6 27.02(14) . .
N9 Mn5 O1 Mn6 37.0(8) . .
O6 Mn5 O1 Mn6 117.65(13) . .
O19 Mn5 O1 Mn6 -58.62(13) . .
Mn4 Mn5 O1 Mn6 150.8(2) . .
O11 Mn1 O2 Mn2 149.13(14) . .
N2 Mn1 O2 Mn2 -27.16(15) . .
N1 Mn1 O2 Mn2 -34.3(8) . .
O5 Mn1 O2 Mn2 -116.12(14) . .
O9 Mn1 O2 Mn2 59.34(14) . .
Mn3 Mn1 O2 Mn2 -147.5(2) . .
O11 Mn1 O2 Mn3 -63.36(14) . .
N2 Mn1 O2 Mn3 120.35(14) . .
N1 Mn1 O2 Mn3 113.2(7) . .
O5 Mn1 O2 Mn3 31.38(13) . .
O9 Mn1 O2 Mn3 -153.15(13) . .
Mn2 Mn1 O2 Mn3 147.5(2) . .
O10 Mn2 O2 Mn1 -61.88(16) . .
N4 Mn2 O2 Mn1 120.87(15) . .
N3 Mn2 O2 Mn1 103.5(7) . .
O3 Mn2 O2 Mn1 31.70(14) . .
O13 Mn2 O2 Mn1 -155.64(15) . .
Mn3 Mn2 O2 Mn1 147.2(2) . .
O10 Mn2 O2 Mn3 150.89(15) . .
N4 Mn2 O2 Mn3 -26.36(15) . .
N3 Mn2 O2 Mn3 -43.7(8) . .
O3 Mn2 O2 Mn3 -115.52(14) . .
O13 Mn2 O2 Mn3 57.13(14) . .
Mn1 Mn2 O2 Mn3 -147.2(2) . .
O14 Mn3 O2 Mn1 147.67(16) . .
N6 Mn3 O2 Mn1 -28.18(14) . .
N5 Mn3 O2 Mn1 -43.9(7) . .
O4 Mn3 O2 Mn1 -118.14(14) . .
O12 Mn3 O2 Mn1 58.91(14) . .
Mn2 Mn3 O2 Mn1 -147.5(2) . .
O14 Mn3 O2 Mn2 -64.86(17) . .
N6 Mn3 O2 Mn2 119.29(15) . .
N5 Mn3 O2 Mn2 103.6(7) . .
O4 Mn3 O2 Mn2 29.33(14) . .
O12 Mn3 O2 Mn2 -153.62(15) . .
Mn1 Mn3 O2 Mn2 147.5(2) . .
O2 Mn2 O3 N2 -26.3(2) . .
O10 Mn2 O3 N2 69.5(2) . .
N4 Mn2 O3 N2 -118.3(2) . .
N3 Mn2 O3 N2 163.1(2) . .
O13 Mn2 O3 N2 -76.8(7) . .
Mn1 Mn2 O3 N2 -8.43(16) . .
Mn3 Mn2 O3 N2 -54.99(19) . .
O14 Mn3 O4 N4 75.1(2) . .
O2 Mn3 O4 N4 -22.8(2) . .
N6 Mn3 O4 N4 -114.1(2) . .
N5 Mn3 O4 N4 167.3(2) . .
O12 Mn3 O4 N4 -65.4(17) . .
Mn1 Mn3 O4 N4 -51.0(2) . .
Mn2 Mn3 O4 N4 -6.11(18) . .
O2 Mn1 O5 N6 -24.5(2) . .
O11 Mn1 O5 N6 71.1(2) . .
N2 Mn1 O5 N6 -116.2(2) . .
N1 Mn1 O5 N6 164.7(2) . .
O9 Mn1 O5 N6 -81.9(10) . .
Mn3 Mn1 O5 N6 -6.41(17) . .
Mn2 Mn1 O5 N6 -53.1(2) . .
O1 Mn5 O6 N8 26.2(2) . .
O16 Mn5 O6 N8 -70.5(2) . .
N10 Mn5 O6 N8 117.1(2) . .
N9 Mn5 O6 N8 -163.7(2) . .
O19 Mn5 O6 N8 64.5(10) . .
Mn4 Mn5 O6 N8 7.49(18) . .
Mn6 Mn5 O6 N8 54.0(2) . .
O1 Mn6 O7 N10 26.5(2) . .
O20 Mn6 O7 N10 -69.9(2) . .
N12 Mn6 O7 N10 118.6(2) . .
N11 Mn6 O7 N10 -162.4(2) . .
O18 Mn6 O7 N10 55.1(11) . .
Mn4 Mn6 O7 N10 53.9(2) . .
Mn5 Mn6 O7 N10 8.64(19) . .
O1 Mn4 O8 N12 19.2(2) . .
O17 Mn4 O8 N12 -77.0(2) . .
N8 Mn4 O8 N12 109.8(2) . .
N7 Mn4 O8 N12 -171.4(2) . .
O15 Mn4 O8 N12 0.3(16) . .
Mn5 Mn4 O8 N12 46.1(2) . .
Mn6 Mn4 O8 N12 3.48(18) . .
O2 Mn1 O9 C61 -23.9(3) . .
O11 Mn1 O9 C61 -119.6(3) . .
N2 Mn1 O9 C61 67.8(3) . .
N1 Mn1 O9 C61 146.7(3) . .
O5 Mn1 O9 C61 33.5(12) . .
Mn3 Mn1 O9 C61 -39.4(3) . .
Mn2 Mn1 O9 C61 4.0(3) . .
O2 Mn2 O10 C61 20.0(4) . .
N4 Mn2 O10 C61 -179(100) . .
N3 Mn2 O10 C61 -157.5(4) . .
O3 Mn2 O10 C61 -69.1(4) . .
O13 Mn2 O10 C61 105.7(4) . .
Mn1 Mn2 O10 C61 -7.6(4) . .
Mn3 Mn2 O10 C61 37.5(4) . .
O2 Mn1 O11 C71 23.2(4) . .
N2 Mn1 O11 C71 176.4(7) . .
N1 Mn1 O11 C71 -156.2(3) . .
O5 Mn1 O11 C71 -66.0(3) . .
O9 Mn1 O11 C71 111.6(3) . .
Mn3 Mn1 O11 C71 -5.3(3) . .
Mn2 Mn1 O11 C71 41.5(4) . .
O14 Mn3 O12 C71 -119.2(4) . .
O2 Mn3 O12 C71 -21.2(4) . .
N6 Mn3 O12 C71 70.2(4) . .
N5 Mn3 O12 C71 148.6(4) . .
O4 Mn3 O12 C71 21.4(18) . .
Mn1 Mn3 O12 C71 6.7(4) . .
Mn2 Mn3 O12 C71 -36.0(4) . .
O2 Mn2 O13 C81 -25.1(3) . .
O10 Mn2 O13 C81 -120.7(3) . .
N4 Mn2 O13 C81 67.4(3) . .
N3 Mn2 O13 C81 145.2(3) . .
O3 Mn2 O13 C81 25.7(8) . .
Mn1 Mn2 O13 C81 -38.6(3) . .
Mn3 Mn2 O13 C81 2.8(3) . .
O2 Mn3 O14 C81 27.2(5) . .
N6 Mn3 O14 C81 -177.1(6) . .
N5 Mn3 O14 C81 -150.7(5) . .
O4 Mn3 O14 C81 -62.0(5) . .
O12 Mn3 O14 C81 115.3(5) . .
Mn1 Mn3 O14 C81 46.8(5) . .
Mn2 Mn3 O14 C81 -0.8(4) . .
O1 Mn4 O15 C74 22.7(3) . .
O17 Mn4 O15 C74 119.0(3) . .
N8 Mn4 O15 C74 -68.0(3) . .
N7 Mn4 O15 C74 -146.6(3) . .
O8 Mn4 O15 C74 41.7(16) . .
Mn5 Mn4 O15 C74 -4.9(3) . .
Mn6 Mn4 O15 C74 38.6(3) . .
O1 Mn5 O16 C74 -20.3(3) . .
N10 Mn5 O16 C74 -166.3(7) . .
N9 Mn5 O16 C74 158.9(3) . .
O6 Mn5 O16 C74 68.1(3) . .
O19 Mn5 O16 C74 -107.7(3) . .
Mn4 Mn5 O16 C74 7.1(3) . .
Mn6 Mn5 O16 C74 -39.3(3) . .
O1 Mn4 O17 C64 -23.3(3) . .
N8 Mn4 O17 C64 -171.2(7) . .
N7 Mn4 O17 C64 154.9(3) . .
O8 Mn4 O17 C64 65.1(3) . .
O15 Mn4 O17 C64 -111.4(3) . .
Mn5 Mn4 O17 C64 -43.1(3) . .
Mn6 Mn4 O17 C64 4.3(3) . .
O1 Mn6 O18 C64 23.2(3) . .
O20 Mn6 O18 C64 119.7(3) . .
N12 Mn6 O18 C64 -69.2(3) . .
N11 Mn6 O18 C64 -147.6(3) . .
O7 Mn6 O18 C64 -5.3(12) . .
Mn4 Mn6 O18 C64 -4.1(3) . .
Mn5 Mn6 O18 C64 39.1(3) . .
O1 Mn5 O19 C91 28.6(3) . .
O16 Mn5 O19 C91 125.5(3) . .
N10 Mn5 O19 C91 -62.5(3) . .
N9 Mn5 O19 C91 -141.4(3) . .
O6 Mn5 O19 C91 -9.8(11) . .
Mn4 Mn5 O19 C91 44.8(3) . .
Mn6 Mn5 O19 C91 1.1(3) . .
O1 Mn6 O20 C91 -22.1(3) . .
N12 Mn6 O20 C91 -173.0(6) . .
N11 Mn6 O20 C91 155.0(3) . .
O7 Mn6 O20 C91 66.0(3) . .
O18 Mn6 O20 C91 -109.3(3) . .
Mn4 Mn6 O20 C91 -40.5(4) . .
Mn5 Mn6 O20 C91 5.0(3) . .
O2 Mn1 N1 C1 -175.5(6) . .
O11 Mn1 N1 C1 1.0(3) . .
N2 Mn1 N1 C1 177.2(3) . .
O5 Mn1 N1 C1 -93.8(3) . .
O9 Mn1 N1 C1 91.1(3) . .
Mn3 Mn1 N1 C1 -77.7(4) . .
Mn2 Mn1 N1 C1 157.0(2) . .
O2 Mn1 N1 C5 2.0(9) . .
O11 Mn1 N1 C5 178.6(2) . .
N2 Mn1 N1 C5 -5.3(2) . .
O5 Mn1 N1 C5 83.7(2) . .
O9 Mn1 N1 C5 -91.3(2) . .
Mn3 Mn1 N1 C5 99.8(2) . .
Mn2 Mn1 N1 C5 -25.5(3) . .
Mn2 O3 N2 C6 -168.6(2) . .
Mn2 O3 N2 Mn1 13.9(3) . .
O2 Mn1 N2 C6 -172.0(2) . .
O11 Mn1 N2 C6 34.7(9) . .
N1 Mn1 N2 C6 6.8(2) . .
O5 Mn1 N2 C6 -83.3(2) . .
O9 Mn1 N2 C6 99.8(2) . .
Mn3 Mn1 N2 C6 -143.6(2) . .
Mn2 Mn1 N2 C6 172.7(3) . .
O2 Mn1 N2 O3 5.6(2) . .
O11 Mn1 N2 O3 -147.7(7) . .
N1 Mn1 N2 O3 -175.6(2) . .
O5 Mn1 N2 O3 94.3(2) . .
O9 Mn1 N2 O3 -82.7(2) . .
Mn3 Mn1 N2 O3 34.0(2) . .
Mn2 Mn1 N2 O3 -9.74(19) . .
O2 Mn2 N3 C15 12.6(9) . .
O10 Mn2 N3 C15 178.1(3) . .
N4 Mn2 N3 C15 -5.0(3) . .
O3 Mn2 N3 C15 84.5(3) . .
O13 Mn2 N3 C15 -87.2(3) . .
Mn1 Mn2 N3 C15 99.6(3) . .
Mn3 Mn2 N3 C15 -22.2(4) . .
O2 Mn2 N3 C11 -164.4(6) . .
O10 Mn2 N3 C11 1.1(4) . .
N4 Mn2 N3 C11 177.9(4) . .
O3 Mn2 N3 C11 -92.5(4) . .
O13 Mn2 N3 C11 95.8(4) . .
Mn1 Mn2 N3 C11 -77.5(4) . .
Mn3 Mn2 N3 C11 160.8(3) . .
Mn3 O4 N4 C16 -169.9(3) . .
Mn3 O4 N4 Mn2 10.1(3) . .
O2 Mn2 N4 C16 -172.1(3) . .
O10 Mn2 N4 C16 27.1(11) . .
N3 Mn2 N4 C16 4.9(3) . .
O3 Mn2 N4 C16 -83.4(3) . .
O13 Mn2 N4 C16 102.9(3) . .
Mn1 Mn2 N4 C16 -144.3(3) . .
Mn3 Mn2 N4 C16 173.0(3) . .
O2 Mn2 N4 O4 7.9(3) . .
O10 Mn2 N4 O4 -152.9(9) . .
N3 Mn2 N4 O4 -175.1(3) . .
O3 Mn2 N4 O4 96.6(3) . .
O13 Mn2 N4 O4 -77.1(3) . .
Mn1 Mn2 N4 O4 35.7(3) . .
Mn3 Mn2 N4 O4 -7.0(2) . .
O14 Mn3 N5 C25 177.8(3) . .
O2 Mn3 N5 C25 9.2(9) . .
N6 Mn3 N5 C25 -6.8(3) . .
O4 Mn3 N5 C25 83.5(3) . .
O12 Mn3 N5 C25 -93.0(3) . .
Mn1 Mn3 N5 C25 -25.4(4) . .
Mn2 Mn3 N5 C25 95.2(4) . .
O14 Mn3 N5 C21 0.0(3) . .
O2 Mn3 N5 C21 -168.6(6) . .
N6 Mn3 N5 C21 175.4(3) . .
O4 Mn3 N5 C21 -94.3(3) . .
O12 Mn3 N5 C21 89.2(3) . .
Mn1 Mn3 N5 C21 156.8(3) . .
Mn2 Mn3 N5 C21 -82.6(4) . .
Mn1 O5 N6 C26 -170.3(3) . .
Mn1 O5 N6 Mn3 10.7(3) . .
O14 Mn3 N6 O5 -147.5(7) . .
O2 Mn3 N6 O5 8.4(2) . .
N5 Mn3 N6 O5 -174.5(3) . .
O4 Mn3 N6 O5 97.0(2) . .
O12 Mn3 N6 O5 -79.7(2) . .
Mn1 Mn3 N6 O5 -7.5(2) . .
Mn2 Mn3 N6 O5 36.3(3) . .
O14 Mn3 N6 C26 33.5(9) . .
O2 Mn3 N6 C26 -170.6(3) . .
N5 Mn3 N6 C26 6.6(3) . .
O4 Mn3 N6 C26 -82.0(3) . .
O12 Mn3 N6 C26 101.3(3) . .
Mn1 Mn3 N6 C26 173.5(3) . .
Mn2 Mn3 N6 C26 -142.6(3) . .
O1 Mn4 N7 C35 -9.1(7) . .
O17 Mn4 N7 C35 -179.3(2) . .
N8 Mn4 N7 C35 5.4(2) . .
O8 Mn4 N7 C35 -88.7(2) . .
O15 Mn4 N7 C35 91.8(2) . .
Mn5 Mn4 N7 C35 24.8(3) . .
Mn6 Mn4 N7 C35 -97.8(3) . .
O1 Mn4 N7 C31 166.6(5) . .
O17 Mn4 N7 C31 -3.6(3) . .
N8 Mn4 N7 C31 -179.0(3) . .
O8 Mn4 N7 C31 87.0(3) . .
O15 Mn4 N7 C31 -92.5(3) . .
Mn5 Mn4 N7 C31 -159.5(2) . .
Mn6 Mn4 N7 C31 77.9(3) . .
Mn5 O6 N8 C36 166.9(3) . .
Mn5 O6 N8 Mn4 -12.4(3) . .
O1 Mn4 N8 C36 172.7(3) . .
O17 Mn4 N8 C36 -39.2(9) . .
N7 Mn4 N8 C36 -4.6(3) . .
O8 Mn4 N8 C36 84.3(3) . .
O15 Mn4 N8 C36 -99.1(3) . .
Mn5 Mn4 N8 C36 -170.8(3) . .
Mn6 Mn4 N8 C36 145.5(2) . .
O1 Mn4 N8 O6 -8.0(2) . .
O17 Mn4 N8 O6 140.2(7) . .
N7 Mn4 N8 O6 174.7(3) . .
O8 Mn4 N8 O6 -96.4(2) . .
O15 Mn4 N8 O6 80.3(2) . .
Mn5 Mn4 N8 O6 8.5(2) . .
Mn6 Mn4 N8 O6 -35.2(2) . .
O1 Mn5 N9 C41 174.3(6) . .
O16 Mn5 N9 C41 -1.0(4) . .
N10 Mn5 N9 C41 -175.6(4) . .
O6 Mn5 N9 C41 93.9(4) . .
O19 Mn5 N9 C41 -90.6(4) . .
Mn4 Mn5 N9 C41 77.4(4) . .
Mn6 Mn5 N9 C41 -156.5(3) . .
O1 Mn5 N9 C45 -6.2(9) . .
O16 Mn5 N9 C45 178.5(3) . .
N10 Mn5 N9 C45 3.9(3) . .
O6 Mn5 N9 C45 -86.7(3) . .
O19 Mn5 N9 C45 88.9(3) . .
Mn4 Mn5 N9 C45 -103.1(3) . .
Mn6 Mn5 N9 C45 23.0(4) . .
Mn6 O7 N10 C46 165.2(3) . .
Mn6 O7 N10 Mn5 -14.3(3) . .
O1 Mn5 N10 C46 175.2(3) . .
O16 Mn5 N10 C46 -38.6(9) . .
N9 Mn5 N10 C46 -3.0(3) . .
O6 Mn5 N10 C46 87.4(3) . .
O19 Mn5 N10 C46 -97.4(3) . .
Mn4 Mn5 N10 C46 148.3(3) . .
Mn6 Mn5 N10 C46 -169.7(3) . .
O1 Mn5 N10 O7 -5.3(3) . .
O16 Mn5 N10 O7 140.9(7) . .
N9 Mn5 N10 O7 176.5(3) . .
O6 Mn5 N10 O7 -93.1(3) . .
O19 Mn5 N10 O7 82.1(3) . .
Mn4 Mn5 N10 O7 -32.2(3) . .
Mn6 Mn5 N10 O7 9.8(2) . .
O1 Mn6 N11 C55 -19.1(9) . .
O20 Mn6 N11 C55 178.3(3) . .
N12 Mn6 N11 C55 3.6(3) . .
O7 Mn6 N11 C55 -89.2(3) . .
O18 Mn6 N11 C55 87.3(3) . .
Mn4 Mn6 N11 C55 20.0(4) . .
Mn5 Mn6 N11 C55 -104.9(3) . .
O1 Mn6 N11 C51 159.9(6) . .
O20 Mn6 N11 C51 -2.7(3) . .
N12 Mn6 N11 C51 -177.4(3) . .
O7 Mn6 N11 C51 89.8(3) . .
O18 Mn6 N11 C51 -93.8(3) . .
Mn4 Mn6 N11 C51 -161.0(3) . .
Mn5 Mn6 N11 C51 74.1(4) . .
Mn4 O8 N12 C56 169.8(3) . .
Mn4 O8 N12 Mn6 -5.7(3) . .
O1 Mn6 N12 C56 173.7(3) . .
O20 Mn6 N12 C56 -35.3(8) . .
N11 Mn6 N12 C56 -2.7(3) . .
O7 Mn6 N12 C56 85.7(3) . .
O18 Mn6 N12 C56 -99.5(3) . .
Mn4 Mn6 N12 C56 -171.7(3) . .
Mn5 Mn6 N12 C56 146.8(2) . .
O1 Mn6 N12 O8 -10.7(2) . .
O20 Mn6 N12 O8 140.4(6) . .
N11 Mn6 N12 O8 173.0(3) . .
O7 Mn6 N12 O8 -98.6(2) . .
O18 Mn6 N12 O8 76.2(2) . .
Mn4 Mn6 N12 O8 4.0(2) . .
Mn5 Mn6 N12 O8 -37.5(3) . .
C5 N1 C1 C2 0.3(5) . .
Mn1 N1 C1 C2 177.7(3) . .
N1 C1 C2 C3 0.7(6) . .
C1 C2 C3 C4 -1.3(6) . .
C2 C3 C4 C5 1.0(6) . .
C1 N1 C5 C4 -0.6(5) . .
Mn1 N1 C5 C4 -178.3(3) . .
C1 N1 C5 C6 -178.8(3) . .
Mn1 N1 C5 C6 3.5(4) . .
C3 C4 C5 N1 -0.1(5) . .
C3 C4 C5 C6 177.9(3) . .
O3 N2 C6 C5 175.7(3) . .
Mn1 N2 C6 C5 -6.8(4) . .
O3 N2 C6 C7 -3.5(5) . .
Mn1 N2 C6 C7 174.0(3) . .
N1 C5 C6 N2 2.0(4) . .
C4 C5 C6 N2 -176.1(3) . .
N1 C5 C6 C7 -178.8(3) . .
C4 C5 C6 C7 3.2(5) . .
C15 N3 C11 C12 -0.6(7) . .
Mn2 N3 C11 C12 176.4(3) . .
N3 C11 C12 C13 0.0(8) . .
C11 C12 C13 C14 -0.9(9) . .
C12 C13 C14 C15 2.3(9) . .
C11 N3 C15 C14 2.0(6) . .
Mn2 N3 C15 C14 -175.2(4) . .
C11 N3 C15 C16 -178.2(4) . .
Mn2 N3 C15 C16 4.6(5) . .
C13 C14 C15 N3 -2.9(7) . .
C13 C14 C15 C16 177.3(5) . .
O4 N4 C16 C15 176.1(3) . .
Mn2 N4 C16 C15 -3.9(5) . .
O4 N4 C16 C17 -3.7(6) . .
Mn2 N4 C16 C17 176.3(3) . .
N3 C15 C16 N4 -0.5(5) . .
C14 C15 C16 N4 179.2(4) . .
N3 C15 C16 C17 179.4(4) . .
C14 C15 C16 C17 -0.9(7) . .
C25 N5 C21 C22 -0.6(6) . .
Mn3 N5 C21 C22 177.1(3) . .
N5 C21 C22 C23 -2.0(8) . .
C21 C22 C23 C24 4.1(10) . .
C22 C23 C24 C25 -3.7(9) . .
C21 N5 C25 C24 0.9(6) . .
Mn3 N5 C25 C24 -177.0(3) . .
C21 N5 C25 C26 -175.7(4) . .
Mn3 N5 C25 C26 6.4(5) . .
C23 C24 C25 N5 1.4(7) . .
C23 C24 C25 C26 177.9(5) . .
O5 N6 C26 C58 -1.7(6) . .
Mn3 N6 C26 C58 177.3(3) . .
O5 N6 C26 C25 176.0(3) . .
Mn3 N6 C26 C25 -5.0(4) . .
N5 C25 C26 N6 -1.2(5) . .
C24 C25 C26 N6 -177.8(4) . .
N5 C25 C26 C58 176.5(4) . .
C24 C25 C26 C58 -0.1(6) . .
C35 N7 C31 C32 -2.1(5) . .
Mn4 N7 C31 C32 -177.5(3) . .
N7 C31 C32 C33 3.6(6) . .
C31 C32 C33 C34 -3.3(6) . .
C32 C33 C34 C35 1.5(6) . .
C31 N7 C35 C34 0.3(5) . .
Mn4 N7 C35 C34 176.2(3) . .
C31 N7 C35 C36 178.7(3) . .
Mn4 N7 C35 C36 -5.4(4) . .
C33 C34 C35 N7 0.1(6) . .
C33 C34 C35 C36 -178.2(4) . .
O6 N8 C36 C35 -176.3(3) . .
Mn4 N8 C36 C35 3.1(4) . .
O6 N8 C36 C37 1.2(5) . .
Mn4 N8 C36 C37 -179.5(3) . .
N7 C35 C36 N8 1.7(5) . .
C34 C35 C36 N8 180.0(3) . .
N7 C35 C36 C37 -175.7(3) . .
C34 C35 C36 C37 2.5(6) . .
C45 N9 C41 C42 1.7(8) . .
Mn5 N9 C41 C42 -178.8(4) . .
N9 C41 C42 C43 1.6(9) . .
C41 C42 C43 C44 -3.1(10) . .
C42 C43 C44 C45 1.3(10) . .
C41 N9 C45 C44 -3.6(7) . .
Mn5 N9 C45 C44 176.9(4) . .
C41 N9 C45 C46 175.1(4) . .
Mn5 N9 C45 C46 -4.5(5) . .
C43 C44 C45 N9 2.1(8) . .
C43 C44 C45 C46 -176.4(5) . .
O7 N10 C46 C45 -178.1(3) . .
Mn5 N10 C46 C45 1.4(5) . .
O7 N10 C46 C47 -0.7(7) . .
Mn5 N10 C46 C47 178.8(4) . .
N9 C45 C46 N10 2.1(6) . .
C44 C45 C46 N10 -179.4(5) . .
N9 C45 C46 C47 -175.3(5) . .
C44 C45 C46 C47 3.2(8) . .
C55 N11 C51 C52 0.0(6) . .
Mn6 N11 C51 C52 -178.9(3) . .
N11 C51 C52 C53 2.4(7) . .
C51 C52 C53 C54 -1.9(7) . .
C52 C53 C54 C55 -1.0(7) . .
C51 N11 C55 C54 -3.0(6) . .
Mn6 N11 C55 C54 176.1(3) . .
C51 N11 C55 C56 176.9(3) . .
Mn6 N11 C55 C56 -4.0(4) . .
C53 C54 C55 N11 3.5(7) . .
C53 C54 C55 C56 -176.4(4) . .
O8 N12 C56 C55 -174.4(3) . .
Mn6 N12 C56 C55 1.3(4) . .
O8 N12 C56 C57 0.8(6) . .
Mn6 N12 C56 C57 176.4(3) . .
N11 C55 C56 N12 1.8(5) . .
C54 C55 C56 N12 -178.3(4) . .
N11 C55 C56 C57 -173.3(4) . .
C54 C55 C56 C57 6.6(6) . .
Mn1 O9 C61 O10 -11.0(6) . .
Mn1 O9 C61 C62 167.7(2) . .
Mn2 O10 C61 O9 13.6(6) . .
Mn2 O10 C61 C62 -165.1(3) . .
O9 C61 C62 C63 174.3(4) . .
O10 C61 C62 C63 -6.9(6) . .
C61 C62 C63 C64 175.3(3) . .
Mn6 O18 C64 O17 9.1(5) . .
Mn6 O18 C64 C63 -171.5(2) . .
Mn4 O17 C64 O18 -9.1(5) . .
Mn4 O17 C64 C63 171.4(2) . .
C62 C63 C64 O18 -1.4(5) . .
C62 C63 C64 O17 178.1(3) . .
Mn3 O12 C71 O11 -13.4(7) . .
Mn3 O12 C71 C72 165.3(3) . .
Mn1 O11 C71 O12 12.6(7) . .
Mn1 O11 C71 C72 -166.2(3) . .
O12 C71 C72 C73 -7.0(7) . 2_655
O11 C71 C72 C73 171.9(4) . 2_655
Mn4 O15 C74 O16 12.2(6) . .
Mn4 O15 C74 C73 -165.5(2) . .
Mn5 O16 C74 O15 -13.8(6) . .
Mn5 O16 C74 C73 164.0(2) . .
C72 C73 C74 O15 -179.5(4) 2_655 .
C72 C73 C74 O16 2.5(6) 2_655 .
Mn3 O14 C81 O13 3.9(9) . .
Mn3 O14 C81 C82 -174.3(3) . .
Mn2 O13 C81 O14 -5.3(8) . .
Mn2 O13 C81 C82 173.0(2) . .
O14 C81 C82 C82 -172.7(3) . 2_655
O13 C81 C82 C82 8.7(4) . 2_655
Mn5 O19 C91 O20 1.9(6) . .
Mn5 O19 C91 C92 -178.8(2) . .
Mn6 O20 C91 O19 -6.2(6) . .
Mn6 O20 C91 C92 174.5(2) . .
O19 C91 C92 C92 170.4(2) . 2_655
O20 C91 C92 C92 -10.2(4) . 2_655
